data_7243024
loop_
_publ_author_name
'Yoshida, Masaki'
'Makino, Yusuke'
'Sasaki, Toshiyuki'
'Sakamoto, Shunichi'
'Takamizawa, Satoshi'
'Kobayashi, Atsushi'
'Kato, Masako'

_publ_section_title
;
 Elastic deformability and luminescence of crystals of polyhalogenated
 platinum(ii)--bipyridine complexes
;
_journal_issue 34
_journal_name_full CrystEngComm
_journal_page_first 5891
_journal_page_last 5898
_journal_paper_doi 10.1039/D1CE00459J
_journal_volume 23
_journal_year 2021
_chemical_formula_moiety 'C10 H6 Br2 Cl2 N2 Pt, 0.5(C6 H12 O2)'
_chemical_formula_sum 'C13 H12 Br2 Cl2 N2 O Pt'
_chemical_formula_weight 638.06
_space_group_crystal_system monoclinic
_space_group_IT_number 12
_space_group_name_Hall '-C 2y'
_space_group_name_H-M_alt 'C 1 2/m 1'
_atom_sites_solution_hydrogens geom
_atom_sites_solution_primary dual
_audit_creation_date 2020-11-26
_audit_creation_method
;
Olex2 1.3
(compiled 2020.07.31 svn.rc2a77460 for OlexSys, GUI svn.r6145)
;
_audit_update_record
;
2021-03-28 deposited with the CCDC.	2021-06-07 downloaded from the CCDC.
;
_cell_angle_alpha 90
_cell_angle_beta 94.7380(10)
_cell_angle_gamma 90
_cell_formula_units_Z 4
_cell_length_a 17.5085(2)
_cell_length_b 6.86050(10)
_cell_length_c 14.2988(2)
_cell_measurement_reflns_used 3795
_cell_measurement_temperature 150
_cell_measurement_theta_max 77.3970
_cell_measurement_theta_min 3.0930
_cell_volume 1711.66(4)
_computing_cell_refinement 'CrysAlisPro 1.171.39.45h (Rigaku OD, 2018)'
_computing_data_collection 'CrysAlisPro 1.171.39.45h (Rigaku OD, 2018)'
_computing_data_reduction 'CrysAlisPro 1.171.39.45h (Rigaku OD, 2018)'
_computing_molecular_graphics 'Olex2 1.3 (Dolomanov et al., 2009)'
_computing_publication_material 'Olex2 1.3 (Dolomanov et al., 2009)'
_computing_structure_refinement 'SHELXL 2018/3 (Sheldrick, 2015)'
_computing_structure_solution 'SHELXT 2018/2 (Sheldrick, 2018)'
_diffrn_ambient_temperature 150
_diffrn_detector 'CCD plate'
_diffrn_detector_type HyPix
_diffrn_measured_fraction_theta_full 0.999
_diffrn_measured_fraction_theta_max 0.968
_diffrn_measurement_details
;
List of Runs (angles in degrees, time in seconds):

  # Type    Start    End  Width  t~exp~   \w     \q     \k     \f   Frames
#--------------------------------------------------------------------------
  1  \w     29.00 118.00   0.50    0.05    --   46.62  62.00-178.00  178
  2  \w    127.00 178.00   0.50    0.05    --  108.56  62.00-178.00  102
  3  \w     91.00 123.00   0.50    0.05    --  108.56  62.00-178.00   64
  4  \w     41.00  67.00   0.50    0.05    --  108.56 -37.00 -30.00   52
  5  \w     38.00  69.00   0.50    0.05    --  108.56 -37.00 -90.00   62
  6  \w     34.00  76.00   0.50    0.05    --  108.56 -19.00-120.00   84
  7  \w     37.00  67.00   0.50    0.05    --  108.56 -37.00-120.00   60
  8  \w     36.00  62.00   0.50    0.05    --  108.56 -37.00 -60.00   52
  9  \w     61.00 109.00   0.50    0.05    --  108.56 -99.00 -60.00   96
 10  \w     78.00 126.00   0.50    0.05    --  108.56 -62.00  43.00   96
 11  \w     96.00 143.00   0.50    0.05    --  108.56  37.00 120.00   94
 12  \w     72.00 114.00   0.50    0.05    --   46.62 125.00  60.00   84
 13  \w     36.00  76.00   0.50    0.05    --  108.56 -19.00  90.00   80
 14  \w     41.00  70.00   0.50    0.05    --  108.56 -62.00  43.00   58
 15  \w     35.00  63.00   0.50    0.05    --  108.56 -37.00  30.00   56
 16  \w     36.00  62.00   0.50    0.05    --  108.56 -37.00  60.00   52
 17  \w     38.00  63.00   0.50    0.05    --  108.56 -37.00 150.00   50
 18  \w    -17.00  63.00   0.50    0.05    --   46.62 -62.00  43.00  160
 19  \w     35.00  69.00   0.50    0.05    --  108.56 -37.00-150.00   68
 20  \w     35.00  60.00   0.50    0.05    --  108.56 -37.00-180.00   50
 21  \w    -64.00 -19.00   0.50    0.05    --  -46.62  62.00-178.00   90
 22  \w    -13.00  16.00   0.50    0.05    --  -46.62  62.00-178.00   58
 23  \w    -60.00 -35.00   0.50    0.05    --  -84.50  62.00-178.00   50
 24  \w   -117.00 -91.00   0.50    0.05    --  -84.50 -99.00 120.00   52
 25  \w   -144.00-119.00   0.50    0.05    --  -84.50 -99.00 120.00   50
;
_diffrn_measurement_device 'four-circle diffractometer'
_diffrn_measurement_device_type 'XtaLAB Synergy, Single source at home/near, HyPix'
_diffrn_measurement_method '\w scans'
_diffrn_orient_matrix_type 'CrysAlisPro convention (1999,Acta A55,543-557)'
_diffrn_orient_matrix_UB_11 -0.0390026000
_diffrn_orient_matrix_UB_12 -0.0624411000
_diffrn_orient_matrix_UB_13 -0.0957875000
_diffrn_orient_matrix_UB_21 0.0479673000
_diffrn_orient_matrix_UB_22 0.1511162000
_diffrn_orient_matrix_UB_23 -0.0492136000
_diffrn_orient_matrix_UB_31 0.0630494000
_diffrn_orient_matrix_UB_32 -0.1539195000
_diffrn_orient_matrix_UB_33 -0.0093291000
_diffrn_radiation_monochromator mirror
_diffrn_radiation_probe x-ray
_diffrn_radiation_type 'Cu K\a'
_diffrn_radiation_wavelength 1.54184
_diffrn_reflns_av_R_equivalents 0.0393
_diffrn_reflns_av_unetI/netI 0.0357
_diffrn_reflns_Laue_measured_fraction_full 0.999
_diffrn_reflns_Laue_measured_fraction_max 0.968
_diffrn_reflns_limit_h_max 22
_diffrn_reflns_limit_h_min -20
_diffrn_reflns_limit_k_max 6
_diffrn_reflns_limit_k_min -8
_diffrn_reflns_limit_l_max 17
_diffrn_reflns_limit_l_min -18
_diffrn_reflns_number 5802
_diffrn_reflns_point_group_measured_fraction_full 0.999
_diffrn_reflns_point_group_measured_fraction_max 0.968
_diffrn_reflns_theta_full 67.684
_diffrn_reflns_theta_max 77.222
_diffrn_reflns_theta_min 3.101
_diffrn_source 'micro-focus sealed X-ray tube'
_diffrn_source_type 'PhotonJet (Cu) X-ray Source'
_exptl_absorpt_coefficient_mu 23.674
_exptl_absorpt_correction_T_max 1.00000
_exptl_absorpt_correction_T_min 0.28731
_exptl_absorpt_correction_type multi-scan
_exptl_absorpt_process_details
;
CrysAlisPro 1.171.39.45h (Rigaku Oxford Diffraction, 2018)
Empirical absorption correction using spherical harmonics,
 implemented in SCALE3 ABSPACK scaling algorithm.
;
_exptl_crystal_colour 'clear light red'
_exptl_crystal_density_diffrn 2.476
_exptl_crystal_description block
_exptl_crystal_F_000 1176
_exptl_crystal_size_max 0.4
_exptl_crystal_size_mid 0.3
_exptl_crystal_size_min 0.2
_refine_diff_density_max 0.715
_refine_diff_density_min -2.112
_refine_diff_density_rms 0.282
_refine_ls_extinction_method none
_refine_ls_goodness_of_fit_ref 1.075
_refine_ls_hydrogen_treatment constr
_refine_ls_matrix_type full
_refine_ls_number_parameters 129
_refine_ls_number_reflns 1906
_refine_ls_number_restraints 0
_refine_ls_restrained_S_all 1.075
_refine_ls_R_factor_all 0.0407
_refine_ls_R_factor_gt 0.0393
_refine_ls_shift/su_max 0.001
_refine_ls_shift/su_mean 0.000
_refine_ls_structure_factor_coef Fsqd
_refine_ls_weighting_details 'w=1/[\s^2^(Fo^2^)+(0.0700P)^2^+6.9737P] where P=(Fo^2^+2Fc^2^)/3'
_refine_ls_weighting_scheme calc
_refine_ls_wR_factor_gt 0.1079
_refine_ls_wR_factor_ref 0.1093
_reflns_Friedel_coverage 0.000
_reflns_number_gt 1795
_reflns_number_total 1906
_reflns_threshold_expression 'I > 2\s(I)'
_cod_data_source_file d1ce00459j3.cif
_cod_data_source_block 2-Me2CO
_cod_depositor_comments 'Adding full bibliography for 7243022--7243026.cif.'
_cod_database_code 7243024
_shelx_shelxl_version_number 2018/3
_chemical_oxdiff_formula C10H6N2Br2Cl2Pt
_shelx_space_group_comment
;
The symmetry employed for this shelxl refinement is uniquely defined
by the following loop, which should always be used as a source of
symmetry information in preference to the above space-group names.
They are only intended as comments.
;
_reflns_odcompleteness_completeness 100.00
_reflns_odcompleteness_iscentric 1
_reflns_odcompleteness_theta 66.97
_olex2_refinement_description
;
1. Fixed Uiso
 At 1.2 times of:
  All C(H) groups
 At 1.5 times of:
  All C(H,H,H) groups
2. Others
 Fixed Sof: H13A(0.5) H13B(0.5) H13C(0.5) H11A(0.5) H11B(0.5) H11C(0.5)
3.a Aromatic/amide H refined with riding coordinates:
 C7(H7), C4(H4), C10(H10), C9(H9), C2(H2), C1(H1)
3.b Idealised Me refined as rotating group:
 C13(H13A,H13B,H13C), C11(H11A,H11B,H11C)
;
_olex2_submission_special_instructions 'No special instructions were received'
_oxdiff_exptl_absorpt_empirical_details
;
Empirical correction (ABSPACK) includes:
- Absorption correction using spherical harmonics
- Frame scaling
;
_oxdiff_exptl_absorpt_empirical_full_max 3.039
_oxdiff_exptl_absorpt_empirical_full_min 0.619

loop_
_space_group_symop_operation_xyz
'x, y, z'
'-x, y, -z'
'x+1/2, y+1/2, z'
'-x+1/2, y+1/2, -z'
'-x, -y, -z'
'x, -y, z'
'-x+1/2, -y+1/2, -z'
'x+1/2, -y+1/2, z'

loop_
_atom_site_label
_atom_site_type_symbol
_atom_site_fract_x
_atom_site_fract_y
_atom_site_fract_z
_atom_site_U_iso_or_equiv
_atom_site_adp_type
_atom_site_occupancy
_atom_site_site_symmetry_order
_atom_site_calc_flag
_atom_site_refinement_flags_posn
_atom_site_refinement_flags_adp
_atom_site_refinement_flags_occupancy
_atom_site_disorder_assembly
_atom_site_disorder_group
Pt1 Pt 0.24267(2) 0.500000 0.51256(2) 0.02788(16) Uani 1 2 d S T P . .
Br1 Br 0.33540(6) 0.500000 0.64777(6) 0.0373(3) Uani 1 2 d S T P . .
Br2 Br 0.14295(6) 0.500000 0.61901(7) 0.0473(3) Uani 1 2 d S T P . .
Cl2 Cl 0.03348(13) 0.500000 0.11524(17) 0.0496(7) Uani 1 2 d S T P . .
Cl1 Cl 0.47343(13) 0.500000 0.17980(17) 0.0501(7) Uani 1 2 d S T P . .
O1 O 0.2540(5) 0.500000 0.0380(6) 0.062(3) Uani 1 2 d S T P . .
N2 N 0.1712(4) 0.500000 0.3934(5) 0.0306(16) Uani 1 2 d S T P . .
C6 C 0.2057(4) 0.500000 0.3131(5) 0.0230(16) Uani 1 2 d S T P . .
N1 N 0.3198(4) 0.500000 0.4152(5) 0.0292(16) Uani 1 2 d S T P . .
C5 C 0.2900(5) 0.500000 0.3256(6) 0.0260(16) Uani 1 2 d S T P . .
C7 C 0.1649(5) 0.500000 0.2247(6) 0.0279(17) Uani 1 2 d S T P . .
H7 H 0.189846 0.500000 0.169715 0.033 Uiso 1 2 calc R U P . .
C4 C 0.3358(5) 0.500000 0.2507(6) 0.0280(17) Uani 1 2 d S T P . .
H4 H 0.313816 0.500000 0.189172 0.034 Uiso 1 2 calc R U P . .
C10 C 0.0935(5) 0.500000 0.3883(6) 0.034(2) Uani 1 2 d S T P . .
H10 H 0.069081 0.500000 0.443677 0.041 Uiso 1 2 calc R U P . .
C12 C 0.2641(7) 0.500000 -0.0444(7) 0.041(2) Uani 1 2 d S T P . .
C8 C 0.0867(5) 0.500000 0.2229(6) 0.035(2) Uani 1 2 d S T P . .
C9 C 0.0504(5) 0.500000 0.3052(7) 0.037(2) Uani 1 2 d S T P . .
H9 H -0.002831 0.500000 0.303487 0.045 Uiso 1 2 calc R U P . .
C3 C 0.4150(5) 0.500000 0.2693(6) 0.0320(19) Uani 1 2 d S T P . .
C2 C 0.4463(5) 0.500000 0.3622(7) 0.045(3) Uani 1 2 d S T P . .
H2 H 0.499033 0.500000 0.376641 0.054 Uiso 1 2 calc R U P . .
C1 C 0.3971(5) 0.500000 0.4312(7) 0.048(3) Uani 1 2 d S T P . .
H1 H 0.417894 0.500000 0.493213 0.057 Uiso 1 2 calc R U P . .
C13 C 0.2008(8) 0.500000 -0.1183(10) 0.067(4) Uani 1 2 d S T P . .
H13A H 0.214101 0.419914 -0.169556 0.101 Uiso 0.5 1 calc R U P A -1
H13B H 0.191361 0.630837 -0.140094 0.101 Uiso 0.5 1 calc R U P A -1
H13C H 0.155477 0.449249 -0.093604 0.101 Uiso 0.5 1 calc R U P A -1
C11 C 0.3439(8) 0.500000 -0.0749(9) 0.071(4) Uani 1 2 d S T P . .
H11A H 0.345390 0.423207 -0.130870 0.106 Uiso 0.5 1 calc R U P B -1
H11B H 0.378340 0.445493 -0.026102 0.106 Uiso 0.5 1 calc R U P B -1
H11C H 0.359069 0.631300 -0.087377 0.106 Uiso 0.5 1 calc R U P B -1

loop_
_atom_site_aniso_label
_atom_site_aniso_U_11
_atom_site_aniso_U_22
_atom_site_aniso_U_33
_atom_site_aniso_U_23
_atom_site_aniso_U_13
_atom_site_aniso_U_12
Pt1 0.0213(2) 0.0508(3) 0.0123(2) 0.000 0.00586(14) 0.000
Br1 0.0363(5) 0.0578(6) 0.0175(4) 0.000 0.0011(4) 0.000
Br2 0.0390(6) 0.0781(8) 0.0271(5) 0.000 0.0174(4) 0.000
Cl2 0.0281(11) 0.090(2) 0.0287(11) 0.000 -0.0091(9) 0.000
Cl1 0.0254(10) 0.101(2) 0.0260(11) 0.000 0.0153(8) 0.000
O1 0.052(5) 0.114(8) 0.022(4) 0.000 0.008(3) 0.000
N2 0.022(3) 0.050(5) 0.021(4) 0.000 0.011(3) 0.000
C6 0.019(4) 0.036(4) 0.014(3) 0.000 0.001(3) 0.000
N1 0.018(3) 0.060(5) 0.010(3) 0.000 0.005(2) 0.000
C5 0.023(4) 0.037(4) 0.017(4) 0.000 -0.002(3) 0.000
C7 0.021(4) 0.045(5) 0.018(4) 0.000 0.002(3) 0.000
C4 0.026(4) 0.043(5) 0.014(4) 0.000 0.000(3) 0.000
C10 0.019(4) 0.061(6) 0.024(4) 0.000 0.008(3) 0.000
C12 0.052(6) 0.056(6) 0.015(4) 0.000 0.006(4) 0.000
C8 0.027(4) 0.053(6) 0.024(4) 0.000 -0.003(3) 0.000
C9 0.019(4) 0.063(6) 0.029(5) 0.000 0.001(3) 0.000
C3 0.022(4) 0.054(5) 0.022(4) 0.000 0.010(3) 0.000
C2 0.021(4) 0.088(8) 0.024(4) 0.000 -0.002(3) 0.000
C1 0.017(4) 0.102(9) 0.022(4) 0.000 -0.008(3) 0.000
C13 0.067(9) 0.088(10) 0.044(7) 0.000 -0.012(6) 0.000
C11 0.059(8) 0.117(13) 0.039(7) 0.000 0.016(6) 0.000

loop_
_atom_type_symbol
_atom_type_description
_atom_type_scat_dispersion_real
_atom_type_scat_dispersion_imag
_atom_type_scat_source
C C 0.0181 0.0091 'International Tables Vol C Tables 4.2.6.8 and 6.1.1.4'
H H 0.0000 0.0000 'International Tables Vol C Tables 4.2.6.8 and 6.1.1.4'
Br Br -0.6763 1.2805 'International Tables Vol C Tables 4.2.6.8 and 6.1.1.4'
Cl Cl 0.3639 0.7018 'International Tables Vol C Tables 4.2.6.8 and 6.1.1.4'
N N 0.0311 0.0180 'International Tables Vol C Tables 4.2.6.8 and 6.1.1.4'
O O 0.0492 0.0322 'International Tables Vol C Tables 4.2.6.8 and 6.1.1.4'
Pt Pt -4.5932 6.9264 'International Tables Vol C Tables 4.2.6.8 and 6.1.1.4'

loop_
_geom_angle_atom_site_label_1
_geom_angle_atom_site_label_2
_geom_angle_atom_site_label_3
_geom_angle
_geom_angle_site_symmetry_1
_geom_angle_site_symmetry_3
_geom_angle_publ_flag
Br2 Pt1 Br1 88.20(4) . . ?
N2 Pt1 Br1 176.0(2) . . ?
N2 Pt1 Br2 95.8(2) . . ?
N1 Pt1 Br1 96.24(19) . . ?
N1 Pt1 Br2 175.56(19) . . ?
N1 Pt1 N2 79.7(3) . . ?
C6 N2 Pt1 115.4(5) . . ?
C6 N2 C10 118.4(7) . . ?
C10 N2 Pt1 126.3(6) . . ?
N2 C6 C5 114.5(7) . . ?
N2 C6 C7 122.7(7) . . ?
C7 C6 C5 122.8(7) . . ?
C5 N1 Pt1 115.5(6) . . ?
C5 N1 C1 117.7(8) . . ?
C1 N1 Pt1 126.8(6) . . ?
N1 C5 C6 114.9(7) . . ?
N1 C5 C4 122.2(8) . . ?
C4 C5 C6 122.9(7) . . ?
C6 C7 H7 121.5 . . ?
C8 C7 C6 116.9(8) . . ?
C8 C7 H7 121.5 . . ?
C5 C4 H4 120.6 . . ?
C5 C4 C3 118.8(8) . . ?
C3 C4 H4 120.6 . . ?
N2 C10 H10 119.0 . . ?
C9 C10 N2 122.1(8) . . ?
C9 C10 H10 119.0 . . ?
O1 C12 C13 122.7(12) . . ?
O1 C12 C11 120.0(11) . . ?
C13 C12 C11 117.2(11) . . ?
C7 C8 Cl2 118.7(7) . . ?
C7 C8 C9 120.9(8) . . ?
C9 C8 Cl2 120.3(7) . . ?
C10 C9 C8 119.0(8) . . ?
C10 C9 H9 120.5 . . ?
C8 C9 H9 120.5 . . ?
C4 C3 Cl1 120.5(7) . . ?
C4 C3 C2 119.3(8) . . ?
C2 C3 Cl1 120.3(7) . . ?
C3 C2 H2 121.0 . . ?
C1 C2 C3 118.0(8) . . ?
C1 C2 H2 121.0 . . ?
N1 C1 C2 124.1(8) . . ?
N1 C1 H1 118.0 . . ?
C2 C1 H1 118.0 . . ?
C12 C13 H13A 109.5 . . ?
C12 C13 H13B 109.5 . . ?
C12 C13 H13C 109.5 . . ?
H13A C13 H13B 109.5 . . ?
H13A C13 H13C 109.5 . . ?
H13B C13 H13C 109.5 . . ?
C12 C11 H11A 109.5 . . ?
C12 C11 H11B 109.5 . . ?
C12 C11 H11C 109.5 . . ?
H11A C11 H11B 109.5 . . ?
H11A C11 H11C 109.5 . . ?
H11B C11 H11C 109.5 . . ?

loop_
_geom_bond_atom_site_label_1
_geom_bond_atom_site_label_2
_geom_bond_distance
_geom_bond_site_symmetry_2
_geom_bond_publ_flag
Pt1 Br1 2.4197(9) . ?
Pt1 Br2 2.4093(10) . ?
Pt1 N2 2.029(8) . ?
Pt1 N1 2.018(7) . ?
Cl2 C8 1.732(9) . ?
Cl1 C3 1.703(9) . ?
O1 C12 1.206(13) . ?
N2 C6 1.342(10) . ?
N2 C10 1.356(11) . ?
C6 C5 1.472(11) . ?
C6 C7 1.400(11) . ?
N1 C5 1.342(10) . ?
N1 C1 1.355(11) . ?
C5 C4 1.389(12) . ?
C7 H7 0.9300 . ?
C7 C8 1.368(12) . ?
C4 H4 0.9300 . ?
C4 C3 1.391(12) . ?
C10 H10 0.9300 . ?
C10 C9 1.355(13) . ?
C12 C13 1.467(16) . ?
C12 C11 1.498(18) . ?
C8 C9 1.383(13) . ?
C9 H9 0.9300 . ?
C3 C2 1.394(13) . ?
C2 H2 0.9300 . ?
C2 C1 1.362(14) . ?
C1 H1 0.9300 . ?
C13 H13A 0.9600 . ?
C13 H13B 0.9600 . ?
C13 H13C 0.9600 . ?
C11 H11A 0.9600 . ?
C11 H11B 0.9600 . ?
C11 H11C 0.9600 . ?

loop_
_geom_torsion_atom_site_label_1
_geom_torsion_atom_site_label_2
_geom_torsion_atom_site_label_3
_geom_torsion_atom_site_label_4
_geom_torsion
_geom_torsion_site_symmetry_1
_geom_torsion_site_symmetry_2
_geom_torsion_site_symmetry_3
_geom_torsion_site_symmetry_4
_geom_torsion_publ_flag
Pt1 N2 C6 C5 0.000(1) . . . . ?
Pt1 N2 C6 C7 180.000(1) . . . . ?
Pt1 N2 C10 C9 180.000(1) . . . . ?
Pt1 N1 C5 C6 0.000(1) . . . . ?
Pt1 N1 C5 C4 180.000(1) . . . . ?
Pt1 N1 C1 C2 180.000(1) . . . . ?
Cl2 C8 C9 C10 180.000(1) . . . . ?
Cl1 C3 C2 C1 180.000(1) . . . . ?
N2 C6 C5 N1 0.000(1) . . . . ?
N2 C6 C5 C4 180.000(1) . . . . ?
N2 C6 C7 C8 0.000(1) . . . . ?
N2 C10 C9 C8 0.000(1) . . . . ?
C6 N2 C10 C9 0.000(1) . . . . ?
C6 C5 C4 C3 180.000(1) . . . . ?
C6 C7 C8 Cl2 180.000(1) . . . . ?
C6 C7 C8 C9 0.000(1) . . . . ?
N1 C5 C4 C3 0.000(1) . . . . ?
C5 C6 C7 C8 180.000(1) . . . . ?
C5 N1 C1 C2 0.000(1) . . . . ?
C5 C4 C3 Cl1 180.000(1) . . . . ?
C5 C4 C3 C2 0.000(1) . . . . ?
C7 C6 C5 N1 180.000(1) . . . . ?
C7 C6 C5 C4 0.000(1) . . . . ?
C7 C8 C9 C10 0.000(1) . . . . ?
C4 C3 C2 C1 0.000(1) . . . . ?
C10 N2 C6 C5 180.000(1) . . . . ?
C10 N2 C6 C7 0.000(1) . . . . ?
C3 C2 C1 N1 0.000(1) . . . . ?
C1 N1 C5 C6 180.000(1) . . . . ?
C1 N1 C5 C4 0.000(1) . . . . ?
